data_7034123
loop_
_publ_author_name
'Liu, Jian-Jun'
'Guan, Ying-Fang'
'Jiao, Chen'
'Lin, Mei-Jin'
'Huang, Chang-Cang'
'Dai, Wen-Xin'

_publ_section_title
;
 A panchromatic hybrid crystal of iodoplumbate nanowires and J-aggregated
 naphthalene diimides with long-lived charge-separated states.
;
_journal_issue 13
_journal_name_full 'Dalton transactions (Cambridge, England : 2003)'
_journal_page_first 5957
_journal_page_last 5960
_journal_paper_doi 10.1039/c4dt03785e
_journal_volume 44
_journal_year 2015
_chemical_formula_moiety 'C24 H14 N4 O4, 2(C12 H7 N2 O2), 2(I6 Pb2), 2(C5 H9 N O), 2(H2 O)'
_chemical_formula_sum 'C58 H50 I12 N10 O12 Pb4'
_chemical_formula_weight 3430.64
_chemical_name_systematic
; 
 ? 
;
_space_group_IT_number 2
_symmetry_cell_setting triclinic
_symmetry_space_group_name_Hall '-P 1'
_symmetry_space_group_name_H-M 'P -1'
_atom_sites_solution_hydrogens geom
_atom_sites_solution_primary direct
_atom_sites_solution_secondary difmap
_audit_creation_method SHELXL-97
_audit_update_record
;
2015-02-11 deposited with the CCDC.
2015-02-18 downloaded from the CCDC.
;
_cell_angle_alpha 66.81(3)
_cell_angle_beta 78.10(3)
_cell_angle_gamma 74.92(3)
_cell_formula_units_Z 1
_cell_length_a 11.361(2)
_cell_length_b 13.250(3)
_cell_length_c 15.572(3)
_cell_measurement_temperature 293(2)
_cell_volume 2066.2(9)
_computing_cell_refinement 'CrystalClear (Rigaku Inc., 2007)'
_computing_data_collection 'CrystalClear (Rigaku Inc., 2007)'
_computing_data_reduction 'CrystalClear (Rigaku Inc., 2007)'
_computing_molecular_graphics 'DIAMOND (Brandenburg, 2004)'
_computing_publication_material 'SHELXL97 and publCIF (Westrip, 2010)'
_computing_structure_refinement 'SHELXL-97 (Sheldrick, 2008)'
_computing_structure_solution 'SHELXS-97 (Sheldrick, 2008)'
_diffrn_ambient_temperature 293(2)
_diffrn_measured_fraction_theta_full 0.980
_diffrn_measured_fraction_theta_max 0.980
_diffrn_radiation_monochromator graphite
_diffrn_radiation_source 'fine-focus sealed tube'
_diffrn_radiation_type MoK\a
_diffrn_radiation_wavelength 0.71073
_diffrn_reflns_av_R_equivalents 0.0378
_diffrn_reflns_av_unetI/netI 0.0521
_diffrn_reflns_limit_h_max 14
_diffrn_reflns_limit_h_min -14
_diffrn_reflns_limit_k_max 15
_diffrn_reflns_limit_k_min -17
_diffrn_reflns_limit_l_max 20
_diffrn_reflns_limit_l_min -20
_diffrn_reflns_number 19971
_diffrn_reflns_theta_full 27.48
_diffrn_reflns_theta_max 27.48
_diffrn_reflns_theta_min 3.10
_exptl_absorpt_coefficient_mu 12.662
_exptl_absorpt_correction_T_max 1.0000
_exptl_absorpt_correction_T_min 0.2688
_exptl_absorpt_correction_type multi-scan
_exptl_absorpt_process_details 'CrystalClear (Rigaku Inc., 2007)'
_exptl_crystal_colour black
_exptl_crystal_density_diffrn 2.757
_exptl_crystal_density_method 'not measured'
_exptl_crystal_description block
_exptl_crystal_F_000 1528
_exptl_crystal_recrystallization_method 'Re-crystallisation from solvent: '
_exptl_crystal_size_max 0.34
_exptl_crystal_size_mid 0.27
_exptl_crystal_size_min 0.14
_refine_diff_density_max 1.279
_refine_diff_density_min -1.469
_refine_diff_density_rms 0.185
_refine_ls_extinction_method none
_refine_ls_goodness_of_fit_ref 1.038
_refine_ls_hydrogen_treatment mixed
_refine_ls_matrix_type full
_refine_ls_number_parameters 445
_refine_ls_number_reflns 9307
_refine_ls_number_restraints 3
_refine_ls_restrained_S_all 1.038
_refine_ls_R_factor_all 0.0599
_refine_ls_R_factor_gt 0.0404
_refine_ls_shift/su_max 0.001
_refine_ls_shift/su_mean 0.000
_refine_ls_structure_factor_coef Fsqd
_refine_ls_weighting_details 'calc w=1/[\s^2^(Fo^2^)+(0.0421P)^2^+7.6737P] where P=(Fo^2^+2Fc^2^)/3'
_refine_ls_weighting_scheme calc
_refine_ls_wR_factor_gt 0.0933
_refine_ls_wR_factor_ref 0.1059
_reflns_number_gt 7077
_reflns_number_total 9307
_reflns_threshold_expression >2sigma(I)
_cod_data_source_file c4dt03785e2.cif
_cod_data_source_block Complex1
_cod_depositor_comments
;
The following automatic conversions were performed:

'_exptl_absorpt_correction_type' value 'Multi-scan' changed to
'multi-scan' according to
/usr/data/users/saulius/crontab/automatic-downloads/rss-feeds/RSC/lib/dictionaries/cif_core.dic
dictionary named 'cif_core.dic' version 2.4.2 from 2011-04-26.

Automatic conversion script
Id: cif_fix_values 3008 2015-01-20 13:52:24Z robertas 

 Adding full bibliography for 7034123--7034125.cif.
;
_cod_original_cell_volume 2066.4(7)
_cod_original_sg_symbol_H-M p-1
_cod_database_code 7034123

loop_
_symmetry_equiv_pos_as_xyz
'x, y, z'
'-x, -y, -z'

loop_
_atom_site_label
_atom_site_type_symbol
_atom_site_fract_x
_atom_site_fract_y
_atom_site_fract_z
_atom_site_U_iso_or_equiv
_atom_site_adp_type
_atom_site_occupancy
_atom_site_symmetry_multiplicity
_atom_site_calc_flag
_atom_site_refinement_flags
Pb1 Pb 0.5000 1.0000 0.0000 0.04178(12) Uani 1 2 d S
Pb2 Pb 0.48943(3) 0.73353(3) 0.23870(2) 0.04270(9) Uani 1 1 d .
Pb3 Pb 0.5000 0.5000 0.5000 0.04854(13) Uani 1 2 d S
I1 I 0.69185(5) 0.88141(5) 0.15146(4) 0.05103(16) Uani 1 1 d .
I2 I 0.28441(5) 0.96446(5) 0.17549(4) 0.05107(15) Uani 1 1 d .
I3 I 0.48295(7) 0.75110(5) 0.02140(5) 0.06050(18) Uani 1 1 d .
I4 I 0.33134(6) 0.53650(5) 0.34186(5) 0.05869(17) Uani 1 1 d .
I5 I 0.71606(6) 0.52488(6) 0.33003(4) 0.05953(17) Uani 1 1 d .
I6 I 0.44400(10) 0.76911(6) 0.43301(4) 0.0826(3) Uani 1 1 d .
O1 O 0.8193(7) 1.2358(6) 0.2719(5) 0.0614(17) Uani 1 1 d .
O2 O 0.6491(6) 0.9528(7) 0.5001(6) 0.075(2) Uani 1 1 d .
O3 O 0.9048(7) 0.9852(5) 0.2785(4) 0.0576(17) Uani 1 1 d .
O4 O 1.0634(7) 0.6780(5) 0.2039(4) 0.0601(18) Uani 1 1 d .
O5 O 0.7793(7) 1.6626(7) -0.1648(5) 0.078(2) Uani 1 1 d .
O6 O 0.9272(9) 0.5576(6) 0.7118(5) 0.0657(19) Uani 1 1 d D
H32A H 0.860(6) 0.553(9) 0.701(10) 0.12(6) Uiso 1 1 d D
H32B H 0.964(9) 0.491(3) 0.735(8) 0.09(4) Uiso 1 1 d D
N1 N 0.4295(8) 1.2097(10) 0.2427(6) 0.078(3) Uani 1 1 d .
H1 H 0.3683 1.2337 0.2105 0.093 Uiso 1 1 calc R
N2 N 0.7298(6) 1.0999(7) 0.3888(5) 0.0481(17) Uani 1 1 d .
N3 N 0.9630(10) 0.6508(7) 0.5243(5) 0.070(3) Uani 1 1 d .
H3A H 0.9577 0.6120 0.5836 0.084 Uiso 1 1 calc R
N4 N 0.9923(6) 0.8342(5) 0.2393(4) 0.0355(14) Uani 1 1 d .
N27 N 0.7721(10) 1.5419(10) -0.0151(9) 0.095(3) Uani 1 1 d .
C1 C 0.4620(10) 1.2805(10) 0.2676(8) 0.070(3) Uani 1 1 d .
H1A H 0.4175 1.3537 0.2519 0.084 Uiso 1 1 calc R
C2 C 0.4858(10) 1.1007(11) 0.2640(8) 0.074(3) Uani 1 1 d .
H2 H 0.4575 1.0529 0.2461 0.088 Uiso 1 1 calc R
C3 C 0.5873(9) 1.0624(10) 0.3136(8) 0.067(3) Uani 1 1 d .
H3 H 0.6294 0.9884 0.3295 0.081 Uiso 1 1 calc R
C4 C 0.6234(8) 1.1386(9) 0.3384(7) 0.055(2) Uani 1 1 d .
C5 C 0.5607(10) 1.2486(9) 0.3167(7) 0.064(3) Uani 1 1 d .
H5 H 0.5847 1.2987 0.3346 0.077 Uiso 1 1 calc R
C6 C 0.8287(9) 1.1577(8) 0.3441(6) 0.049(2) Uani 1 1 d .
C7 C 0.9417(8) 1.1142(7) 0.3919(6) 0.0444(19) Uani 1 1 d .
C8 C 0.9466(7) 1.0204(7) 0.4773(5) 0.0405(18) Uani 1 1 d .
C9 C 0.8465(8) 0.9640(8) 0.5179(6) 0.048(2) Uani 1 1 d .
C10 C 0.7340(9) 1.0015(8) 0.4715(7) 0.053(2) Uani 1 1 d .
C11 C 0.8553(9) 0.8731(8) 0.6015(7) 0.057(2) Uani 1 1 d .
H11 H 0.7890 0.8374 0.6280 0.068 Uiso 1 1 calc R
C12 C 1.0406(9) 1.1661(8) 0.3533(7) 0.056(2) Uani 1 1 d .
H12 H 1.0372 1.2273 0.2971 0.067 Uiso 1 1 calc R
C13 C 1.0613(11) 0.6954(9) 0.4843(6) 0.067(3) Uani 1 1 d .
H13 H 1.1217 0.6857 0.5206 0.081 Uiso 1 1 calc R
C14 C 1.0747(9) 0.7563(8) 0.3891(6) 0.054(2) Uani 1 1 d .
H14 H 1.1431 0.7884 0.3601 0.065 Uiso 1 1 calc R
C15 C 0.9830(8) 0.7674(6) 0.3389(5) 0.0392(18) Uani 1 1 d .
C16 C 0.8814(11) 0.7238(10) 0.3823(7) 0.080(4) Uani 1 1 d .
H16 H 0.8182 0.7350 0.3478 0.096 Uiso 1 1 calc R
C17 C 0.8722(14) 0.6634(11) 0.4767(7) 0.094(5) Uani 1 1 d .
H17 H 0.8038 0.6318 0.5070 0.113 Uiso 1 1 calc R
C18 C 1.0363(7) 0.7780(6) 0.1753(5) 0.0365(16) Uani 1 1 d .
C19 C 1.0425(7) 0.8508(6) 0.0750(5) 0.0350(16) Uani 1 1 d .
C20 C 0.9988(6) 0.9677(5) 0.0482(4) 0.0270(14) Uani 1 1 d .
C21 C 0.9496(7) 1.0180(6) 0.1153(5) 0.0315(15) Uani 1 1 d .
C22 C 0.9471(7) 0.9483(6) 0.2159(5) 0.0373(17) Uani 1 1 d .
C23 C 0.9059(9) 1.1307(7) 0.0881(6) 0.051(2) Uani 1 1 d .
H23 H 0.8735 1.1632 0.1333 0.062 Uiso 1 1 calc R
C24 C 1.0902(9) 0.8018(7) 0.0080(5) 0.050(2) Uani 1 1 d .
H24 H 1.1195 0.7249 0.0265 0.060 Uiso 1 1 calc R
C25 C 0.7937(15) 1.5200(15) 0.0771(11) 0.118(6) Uani 1 1 d .
H4 H 0.8361 1.4435 0.1064 0.142 Uiso 1 1 calc R
H26B H 0.7181 1.5351 0.1163 0.142 Uiso 1 1 calc R
C26 C 0.8787(15) 1.6077(15) 0.0560(11) 0.112(5) Uani 1 1 d .
H30A H 0.8518 1.6481 0.0991 0.135 Uiso 1 1 calc R
H30B H 0.9634 1.5694 0.0633 0.135 Uiso 1 1 calc R
C27 C 0.8674(13) 1.6860(13) -0.0422(10) 0.097(4) Uani 1 1 d .
H29A H 0.9474 1.6954 -0.0773 0.117 Uiso 1 1 calc R
H29B H 0.8188 1.7588 -0.0442 0.117 Uiso 1 1 calc R
C28 C 0.8004(11) 1.6258(12) -0.0817(9) 0.082(4) Uani 1 1 d .
C29 C 0.6890(13) 1.4781(13) -0.0237(16) 0.152(9) Uani 1 1 d .
H31A H 0.6212 1.5292 -0.0556 0.229 Uiso 1 1 calc R
H31B H 0.6589 1.4319 0.0379 0.229 Uiso 1 1 calc R
H31C H 0.7329 1.4316 -0.0588 0.229 Uiso 1 1 calc R

loop_
_atom_site_aniso_label
_atom_site_aniso_U_11
_atom_site_aniso_U_22
_atom_site_aniso_U_33
_atom_site_aniso_U_23
_atom_site_aniso_U_13
_atom_site_aniso_U_12
Pb1 0.0452(2) 0.0380(2) 0.0357(2) -0.00265(18) -0.01228(18) -0.0086(2)
Pb2 0.04889(19) 0.03811(17) 0.03544(16) -0.00469(13) -0.00486(13) -0.01287(14)
Pb3 0.0629(3) 0.0391(2) 0.0345(2) -0.00441(19) -0.0065(2) -0.0086(2)
I1 0.0413(3) 0.0563(4) 0.0502(3) -0.0018(3) -0.0185(2) -0.0181(3)
I2 0.0386(3) 0.0545(3) 0.0512(3) -0.0105(3) -0.0063(2) -0.0072(3)
I3 0.0809(5) 0.0515(4) 0.0568(4) -0.0244(3) -0.0135(3) -0.0139(3)
I4 0.0618(4) 0.0520(4) 0.0605(4) -0.0100(3) -0.0071(3) -0.0249(3)
I5 0.0534(4) 0.0620(4) 0.0456(3) -0.0077(3) -0.0055(3) -0.0012(3)
I6 0.1620(8) 0.0407(3) 0.0411(3) -0.0143(3) -0.0168(4) -0.0102(4)
O1 0.075(5) 0.049(4) 0.061(4) -0.015(3) -0.028(3) -0.005(3)
O2 0.046(4) 0.091(6) 0.090(5) -0.023(5) -0.015(4) -0.026(4)
O3 0.095(5) 0.041(3) 0.033(3) -0.016(3) -0.003(3) -0.006(3)
O4 0.092(5) 0.029(3) 0.041(3) 0.003(3) -0.012(3) -0.002(3)
O5 0.073(5) 0.096(6) 0.067(5) -0.040(5) -0.026(4) 0.012(4)
O6 0.093(6) 0.047(4) 0.040(4) 0.002(3) -0.002(4) -0.017(4)
N1 0.061(5) 0.120(9) 0.055(5) -0.040(6) -0.023(4) 0.003(6)
N2 0.037(4) 0.061(5) 0.055(4) -0.029(4) -0.014(3) -0.004(4)
N3 0.120(8) 0.043(5) 0.028(4) 0.003(3) -0.009(5) -0.008(5)
N4 0.037(3) 0.036(3) 0.028(3) -0.003(3) -0.007(3) -0.008(3)
N27 0.084(8) 0.079(8) 0.108(9) -0.040(7) -0.003(7) 0.013(6)
C1 0.073(7) 0.072(7) 0.072(7) -0.041(6) -0.033(6) 0.019(6)
C2 0.057(6) 0.094(9) 0.097(9) -0.060(8) -0.021(6) -0.010(6)
C3 0.060(6) 0.073(7) 0.090(8) -0.054(7) -0.029(6) 0.008(5)
C4 0.044(5) 0.082(7) 0.053(5) -0.038(5) -0.012(4) -0.009(5)
C5 0.074(7) 0.057(6) 0.060(6) -0.029(5) -0.025(5) 0.013(5)
C6 0.064(6) 0.042(5) 0.051(5) -0.025(4) -0.019(4) -0.004(4)
C7 0.057(5) 0.038(4) 0.042(4) -0.016(4) -0.011(4) -0.009(4)
C8 0.047(5) 0.043(5) 0.038(4) -0.020(4) -0.011(3) -0.007(4)
C9 0.040(5) 0.056(5) 0.053(5) -0.026(4) -0.008(4) -0.007(4)
C10 0.052(5) 0.056(6) 0.055(5) -0.025(5) -0.005(4) -0.009(5)
C11 0.057(6) 0.056(6) 0.058(6) -0.013(5) -0.011(5) -0.021(5)
C12 0.064(6) 0.049(5) 0.049(5) -0.006(4) -0.015(4) -0.014(5)
C13 0.089(8) 0.062(7) 0.037(5) -0.012(5) -0.020(5) 0.006(6)
C14 0.065(6) 0.052(5) 0.033(4) -0.006(4) -0.012(4) -0.002(5)
C15 0.049(5) 0.032(4) 0.030(4) -0.002(3) -0.011(3) -0.006(4)
C16 0.093(8) 0.100(9) 0.042(5) 0.010(5) -0.010(5) -0.067(8)
C17 0.138(12) 0.104(10) 0.041(6) 0.000(6) 0.013(7) -0.086(10)
C18 0.046(4) 0.028(4) 0.030(4) -0.006(3) -0.011(3) -0.001(3)
C19 0.042(4) 0.024(3) 0.033(4) -0.006(3) -0.011(3) 0.002(3)
C20 0.028(3) 0.022(3) 0.027(3) -0.002(3) -0.009(3) -0.005(3)
C21 0.043(4) 0.025(3) 0.029(3) -0.012(3) -0.010(3) -0.002(3)
C22 0.047(5) 0.028(4) 0.031(4) -0.005(3) -0.009(3) -0.004(3)
C23 0.079(6) 0.035(4) 0.032(4) -0.009(4) -0.007(4) -0.001(4)
C24 0.076(6) 0.029(4) 0.034(4) -0.006(3) -0.007(4) 0.000(4)
C25 0.103(11) 0.124(14) 0.080(10) -0.009(9) -0.018(8) 0.015(10)
C26 0.115(12) 0.144(15) 0.097(11) -0.058(11) -0.042(9) -0.012(11)
C27 0.093(9) 0.111(11) 0.105(10) -0.057(9) -0.038(8) -0.001(8)
C28 0.068(8) 0.084(9) 0.071(8) -0.026(7) -0.005(6) 0.018(7)
C29 0.074(9) 0.095(11) 0.33(3) -0.118(16) -0.031(14) -0.014(9)

loop_
_atom_type_symbol
_atom_type_description
_atom_type_scat_dispersion_real
_atom_type_scat_dispersion_imag
_atom_type_scat_source
C C 0.0033 0.0016 'International Tables Vol C Tables 4.2.6.8 and 6.1.1.4'
H H 0.0000 0.0000 'International Tables Vol C Tables 4.2.6.8 and 6.1.1.4'
N N 0.0061 0.0033 'International Tables Vol C Tables 4.2.6.8 and 6.1.1.4'
O O 0.0106 0.0060 'International Tables Vol C Tables 4.2.6.8 and 6.1.1.4'
I I -0.4742 1.8119 'International Tables Vol C Tables 4.2.6.8 and 6.1.1.4'
Pb Pb -3.3944 10.1111 'International Tables Vol C Tables 4.2.6.8 and 6.1.1.4'

loop_
_geom_angle_atom_site_label_1
_geom_angle_atom_site_label_2
_geom_angle_atom_site_label_3
_geom_angle
_geom_angle_site_symmetry_1
_geom_angle_site_symmetry_3
I1 Pb1 I1 180.00(2) . 2_675
I1 Pb1 I3 87.00(3) . .
I1 Pb1 I3 93.00(3) 2_675 .
I1 Pb1 I3 93.00(3) . 2_675
I1 Pb1 I3 87.00(3) 2_675 2_675
I3 Pb1 I3 180.0 . 2_675
I1 Pb1 I2 92.71(3) . 2_675
I1 Pb1 I2 87.29(3) 2_675 2_675
I3 Pb1 I2 96.43(4) . 2_675
I3 Pb1 I2 83.57(4) 2_675 2_675
I1 Pb1 I2 87.29(3) . .
I1 Pb1 I2 92.71(3) 2_675 .
I3 Pb1 I2 83.57(4) . .
I3 Pb1 I2 96.43(4) 2_675 .
I2 Pb1 I2 180.00(2) 2_675 .
I1 Pb2 I6 93.99(3) . .
I1 Pb2 I4 167.53(2) . .
I6 Pb2 I4 86.75(3) . .
I1 Pb2 I2 87.72(3) . .
I6 Pb2 I2 83.95(4) . .
I4 Pb2 I2 104.73(3) . .
I1 Pb2 I3 86.35(3) . .
I6 Pb2 I3 166.02(2) . .
I4 Pb2 I3 95.94(3) . .
I2 Pb2 I3 82.09(4) . .
I1 Pb2 I5 85.83(3) . .
I6 Pb2 I5 85.72(4) . .
I4 Pb2 I5 81.81(3) . .
I2 Pb2 I5 167.41(2) . .
I3 Pb2 I5 108.24(4) . .
I5 Pb3 I5 180.000(1) 2_666 .
I5 Pb3 I6 86.85(4) 2_666 2_666
I5 Pb3 I6 93.15(4) . 2_666
I5 Pb3 I6 93.15(4) 2_666 .
I5 Pb3 I6 86.85(4) . .
I6 Pb3 I6 180.0 2_666 .
I5 Pb3 I4 96.07(2) 2_666 .
I5 Pb3 I4 83.93(2) . .
I6 Pb3 I4 94.03(4) 2_666 .
I6 Pb3 I4 85.97(4) . .
I5 Pb3 I4 83.93(2) 2_666 2_666
I5 Pb3 I4 96.07(2) . 2_666
I6 Pb3 I4 85.97(4) 2_666 2_666
I6 Pb3 I4 94.03(4) . 2_666
I4 Pb3 I4 180.0 . 2_666
Pb2 I1 Pb1 78.14(3) . .
Pb1 I2 Pb2 75.92(4) . .
Pb1 I3 Pb2 75.27(3) . .
Pb3 I4 Pb2 76.75(3) . .
Pb3 I5 Pb2 76.45(3) . .
Pb2 I6 Pb3 78.30(4) . .
C1 N1 C2 124.4(9) . .
C10 N2 C6 125.3(7) . .
C10 N2 C4 118.6(8) . .
C6 N2 C4 115.7(8) . .
C13 N3 C17 122.8(8) . .
C22 N4 C18 125.8(6) . .
C22 N4 C15 115.9(6) . .
C18 N4 C15 118.1(6) . .
C28 N27 C25 120.6(15) . .
C28 N27 C29 121.8(16) . .
C25 N27 C29 115.9(15) . .
N1 C1 C5 120.8(11) . .
N1 C2 C3 117.9(10) . .
C4 C3 C2 117.6(10) . .
C5 C4 C3 122.0(9) . .
C5 C4 N2 120.0(9) . .
C3 C4 N2 118.0(9) . .
C1 C5 C4 117.2(10) . .
O1 C6 N2 120.6(9) . .
O1 C6 C7 123.0(9) . .
N2 C6 C7 116.4(8) . .
C12 C7 C8 120.5(8) . .
C12 C7 C6 119.7(8) . .
C8 C7 C6 119.8(8) . .
C8 C8 C7 119.8(9) 2_776 .
C8 C8 C9 118.5(9) 2_776 .
C7 C8 C9 121.7(8) . .
C11 C9 C8 119.6(8) . .
C11 C9 C10 119.8(8) . .
C8 C9 C10 120.6(8) . .
O2 C10 N2 120.7(9) . .
O2 C10 C9 123.2(9) . .
N2 C10 C9 116.1(8) . .
C12 C11 C9 121.9(9) 2_776 .
C7 C12 C11 119.7(9) . 2_776
N3 C13 C14 120.5(10) . .
C15 C14 C13 117.2(10) . .
C16 C15 C14 121.0(8) . .
C16 C15 N4 120.2(8) . .
C14 C15 N4 118.6(7) . .
C15 C16 C17 119.8(11) . .
N3 C17 C16 118.6(10) . .
O4 C18 N4 119.9(7) . .
O4 C18 C19 124.7(7) . .
N4 C18 C19 115.4(6) . .
C24 C19 C20 120.9(7) . .
C24 C19 C18 118.7(7) . .
C20 C19 C18 120.4(7) . .
C21 C20 C20 120.4(8) . 2_775
C21 C20 C19 121.4(6) . .
C20 C20 C19 118.1(8) 2_775 .
C23 C21 C20 120.6(7) . .
C23 C21 C22 120.0(7) . .
C20 C21 C22 119.4(6) . .
O3 C22 N4 119.1(7) . .
O3 C22 C21 123.5(7) . .
N4 C22 C21 117.4(7) . .
C21 C23 C24 120.3(8) . 2_775
C19 C24 C23 119.6(8) . 2_775
N27 C25 C26 100.1(12) . .
C27 C26 C25 106.6(11) . .
C26 C27 C28 102.8(12) . .
O5 C28 N27 129.2(16) . .
O5 C28 C27 122.9(13) . .
N27 C28 C27 107.8(13) . .

loop_
_geom_bond_atom_site_label_1
_geom_bond_atom_site_label_2
_geom_bond_distance
_geom_bond_site_symmetry_2
Pb1 I1 3.1940(13) .
Pb1 I1 3.1940(13) 2_675
Pb1 I3 3.2352(9) .
Pb1 I3 3.2352(9) 2_675
Pb1 I2 3.2428(13) 2_675
Pb1 I2 3.2428(13) .
Pb2 I1 3.1519(12) .
Pb2 I6 3.1618(10) .
Pb2 I4 3.2512(13) .
Pb2 I2 3.2591(15) .
Pb2 I3 3.3140(10) .
Pb2 I5 3.3174(16) .
Pb3 I5 3.1929(13) 2_666
Pb3 I5 3.1929(13) .
Pb3 I6 3.2206(12) 2_666
Pb3 I6 3.2206(12) .
Pb3 I4 3.2396(11) .
Pb3 I4 3.2396(11) 2_666
O1 C6 1.193(10) .
O2 C10 1.211(11) .
O3 C22 1.217(9) .
O4 C18 1.195(9) .
O5 C28 1.241(14) .
N1 C1 1.301(15) .
N1 C2 1.355(15) .
N2 C10 1.425(12) .
N2 C6 1.427(12) .
N2 C4 1.447(11) .
N3 C13 1.323(14) .
N3 C17 1.331(16) .
N4 C22 1.387(10) .
N4 C18 1.407(10) .
N4 C15 1.450(9) .
N27 C28 1.247(16) .
N27 C25 1.409(18) .
N27 C29 1.477(17) .
C1 C5 1.368(14) .
C2 C3 1.392(14) .
C3 C4 1.388(13) .
C4 C5 1.385(14) .
C6 C7 1.486(12) .
C7 C12 1.376(12) .
C7 C8 1.417(11) .
C8 C8 1.407(16) 2_776
C8 C9 1.422(11) .
C9 C11 1.383(13) .
C9 C10 1.473(13) .
C11 C12 1.378(13) 2_776
C12 C11 1.378(13) 2_776
C13 C14 1.378(12) .
C14 C15 1.373(12) .
C15 C16 1.356(12) .
C16 C17 1.366(13) .
C18 C19 1.477(10) .
C19 C24 1.384(11) .
C19 C20 1.413(9) .
C20 C21 1.402(9) .
C20 C20 1.402(12) 2_775
C21 C23 1.363(11) .
C21 C22 1.471(10) .
C23 C24 1.407(11) 2_775
C24 C23 1.407(11) 2_775
C25 C26 1.59(2) .
C26 C27 1.481(19) .
C27 C28 1.578(19) .
